data_1560632
loop_
_publ_author_name
'Liu, Yaru'
'Xing, Zhiyan'
'Zhang, Xiao'
'Liang, Guorui'

_publ_section_title
;
 Inorganic anion-dependent assembly of zero-, one-, two- and
 three-dimensional Cu(II)/Ag(I) complexes under the guidance of the HSAB
 theory: Synthesis, structure, and magnetic property
;
_journal_name_full 'Journal of Solid State Chemistry'
_journal_page_first 48
_journal_page_last 56
_journal_paper_doi 10.1016/j.jssc.2016.10.030
_journal_volume 246
_journal_year 2017
_chemical_formula_moiety 'C30 H36 Cu N10 O4, H2 O'
_chemical_formula_sum 'C30 H38 Cu N10 O5'
_chemical_formula_weight 682.24
_space_group_crystal_system monoclinic
_space_group_IT_number 13
_space_group_name_Hall '-P 2yac'
_space_group_name_H-M_alt 'P 1 2/n 1'
_atom_sites_solution_hydrogens mixed
_atom_sites_solution_primary iterative
_cell_angle_alpha 90
_cell_angle_beta 95.5687(14)
_cell_angle_gamma 90
_cell_formula_units_Z 2
_cell_length_a 9.49312(14)
_cell_length_b 12.55069(16)
_cell_length_c 13.4150(2)
_cell_measurement_reflns_used 5890
_cell_measurement_temperature 293(2)
_cell_measurement_theta_max 70.7260
_cell_measurement_theta_min 4.8240
_cell_volume 1590.79(4)
_computing_cell_refinement
;
CrysAlisPro, Agilent Technologies,
Version 1.171.36.32 (release 02-08-2013 CrysAlis171 .NET)
(compiled Aug  2 2013,16:46:58)
;
_computing_data_collection
;
CrysAlisPro, Agilent Technologies,
Version 1.171.36.32 (release 02-08-2013 CrysAlis171 .NET)
(compiled Aug  2 2013,16:46:58)
;
_computing_data_reduction
;
CrysAlisPro, Agilent Technologies,
Version 1.171.36.32 (release 02-08-2013 CrysAlis171 .NET)
(compiled Aug  2 2013,16:46:58)
;
_computing_molecular_graphics 'Olex2 (Dolomanov et al., 2009)'
_computing_publication_material 'Olex2 (Dolomanov et al., 2009)'
_computing_structure_refinement 'ShelXL (Sheldrick, 2008)'
_computing_structure_solution
;
Superflip (Palatinus & Chapuis, 2007;Palatinus & van der Lee, 2008;
Palatinus et al., 2012)
;
_diffrn_ambient_temperature 293(2)
_diffrn_detector_area_resol_mean 15.9737
_diffrn_measured_fraction_theta_full 0.999
_diffrn_measured_fraction_theta_max 0.993
_diffrn_measurement_device_type 'SuperNova, Dual, Cu at zero, Eos'
_diffrn_measurement_method '\w scans'
_diffrn_orient_matrix_UB_11 -0.1072368000
_diffrn_orient_matrix_UB_12 0.0037650000
_diffrn_orient_matrix_UB_13 -0.0937923000
_diffrn_orient_matrix_UB_21 -0.1226588000
_diffrn_orient_matrix_UB_22 0.0021924000
_diffrn_orient_matrix_UB_23 0.0671665000
_diffrn_orient_matrix_UB_31 0.0054830000
_diffrn_orient_matrix_UB_32 0.1227070000
_diffrn_orient_matrix_UB_33 0.0016949000
_diffrn_radiation_monochromator mirror
_diffrn_radiation_type CuK\a
_diffrn_radiation_wavelength 1.54184
_diffrn_reflns_av_R_equivalents 0.0195
_diffrn_reflns_av_unetI/netI 0.0175
_diffrn_reflns_Laue_measured_fraction_full 0.999
_diffrn_reflns_Laue_measured_fraction_max 0.993
_diffrn_reflns_limit_h_max 11
_diffrn_reflns_limit_h_min -11
_diffrn_reflns_limit_k_max 15
_diffrn_reflns_limit_k_min -9
_diffrn_reflns_limit_l_max 16
_diffrn_reflns_limit_l_min -15
_diffrn_reflns_number 11321
_diffrn_reflns_point_group_measured_fraction_full 0.999
_diffrn_reflns_point_group_measured_fraction_max 0.993
_diffrn_reflns_theta_full 67.684
_diffrn_reflns_theta_max 70.708
_diffrn_reflns_theta_min 3.522
_diffrn_source 'SuperNova (Cu) X-ray Source'
_exptl_absorpt_coefficient_mu 1.439
_exptl_absorpt_correction_T_max 1.00000
_exptl_absorpt_correction_T_min 0.80086
_exptl_absorpt_correction_type multi-scan
_exptl_absorpt_process_details
;
CrysAlisPro, Agilent Technologies,
Version 1.171.36.32 (release 02-08-2013 CrysAlis171 .NET)
(compiled Aug  2 2013,16:46:58)
Empirical absorption correction using spherical harmonics,
 implemented in SCALE3 ABSPACK scaling algorithm.
;
_exptl_crystal_colour
;
;
_exptl_crystal_density_diffrn 1.424
_exptl_crystal_description
;
;
_exptl_crystal_F_000 714
_refine_diff_density_max 0.254
_refine_diff_density_min -0.314
_refine_diff_density_rms 0.039
_refine_ls_extinction_coef .
_refine_ls_extinction_method none
_refine_ls_goodness_of_fit_ref 1.036
_refine_ls_hydrogen_treatment mixed
_refine_ls_matrix_type full
_refine_ls_number_parameters 211
_refine_ls_number_reflns 3046
_refine_ls_number_restraints 0
_refine_ls_restrained_S_all 1.036
_refine_ls_R_factor_all 0.0354
_refine_ls_R_factor_gt 0.0320
_refine_ls_shift/su_max 0.000
_refine_ls_shift/su_mean 0.000
_refine_ls_structure_factor_coef Fsqd
_refine_ls_weighting_details
;
 w=1/[\s^2^(Fo^2^)+(0.0449P)^2^+0.5970P]
 where P=(Fo^2^+2Fc^2^)/3
;
_refine_ls_weighting_scheme calc
_refine_ls_wR_factor_gt 0.0865
_refine_ls_wR_factor_ref 0.0892
_reflns_Friedel_coverage 0.000
_reflns_Friedel_fraction_full .
_reflns_Friedel_fraction_max .
_reflns_number_gt 2767
_reflns_number_total 3046
_reflns_threshold_expression 'I > 2\s(I)'
_cod_data_source_file 1.cif
_cod_data_source_block 1121-26
_cod_database_code 1560632
_shelx_space_group_comment
;
The symmetry employed for this shelxl refinement is uniquely defined
by the following loop, which should always be used as a source of
symmetry information in preference to the above space-group names.
They are only intended as comments.
;
_reflns_odcompleteness_completeness 99.93
_reflns_odcompleteness_iscentric 1
_reflns_odcompleteness_theta 66.97
_olex2_refinement_description
;
1. Fixed Uiso
 At 1.2 times of:
  All C(H) groups, All C(H,H) groups
 At 1.5 times of:
  All C(H,H,H) groups, All O(H) groups
2.a Riding coordinates:
 O1W(H1W)
2.b Secondary CH2 refined with riding coordinates:
 C3(H3A,H3B), C11(H11A,H11B), C12(H12A,H12B)
2.c Aromatic/amide H refined with riding coordinates:
 C1(H1), C2(H2), C6(H6), C7(H7), C8(H8), C9(H9)
2.d Idealised Me refined as rotating group:
 C13(H13A,H13B,H13C), C15(H15A,H15B,H15C)
;

loop_
_space_group_symop_operation_xyz
'x, y, z'
'-x+1/2, y, -z+1/2'
'-x, -y, -z'
'x-1/2, -y, z-1/2'

loop_
_atom_site_label
_atom_site_type_symbol
_atom_site_fract_x
_atom_site_fract_y
_atom_site_fract_z
_atom_site_U_iso_or_equiv
_atom_site_adp_type
_atom_site_occupancy
_atom_site_site_symmetry_order
_atom_site_calc_flag
_atom_site_refinement_flags_posn
_atom_site_refinement_flags_adp
_atom_site_refinement_flags_occupancy
_atom_site_disorder_assembly
_atom_site_disorder_group
Cu1 Cu 0.7500 0.36415(3) 0.2500 0.03525(12) Uani 1 2 d S T P . .
O1 O 0.77753(13) 0.25171(10) 0.14913(9) 0.0438(3) Uani 1 1 d . . . . .
O2 O 0.98675(14) 0.29119(13) 0.22206(12) 0.0614(4) Uani 1 1 d . . . . .
N1 N 0.78375(15) 0.47031(11) 0.36139(10) 0.0369(3) Uani 1 1 d . . . . .
N2 N 0.86558(15) 0.59335(11) 0.46752(10) 0.0390(3) Uani 1 1 d . . . . .
N3 N 0.90789(15) 0.78129(11) 0.46653(11) 0.0419(3) Uani 1 1 d . . . . .
N4 N 0.77036(17) 0.81305(13) 0.45482(13) 0.0528(4) Uani 1 1 d . . . . .
N5 N 0.76300(18) 0.90449(14) 0.41020(15) 0.0579(4) Uani 1 1 d . . . . .
C1 C 0.7044(2) 0.47086(14) 0.44264(13) 0.0434(4) Uani 1 1 d . . . . .
H1 H 0.6288 0.4257 0.4508 0.052 Uiso 1 1 calc R . . . .
C2 C 0.7532(2) 0.54639(14) 0.50777(13) 0.0447(4) Uani 1 1 d . . . . .
H2 H 0.7180 0.5636 0.5681 0.054 Uiso 1 1 calc R . . . .
C3 C 0.9471(2) 0.68143(14) 0.51464(13) 0.0465(4) Uani 1 1 d . . . . .
H3A H 0.9308 0.6854 0.5848 0.056 Uiso 1 1 calc R . . . .
H3B H 1.0471 0.6686 0.5108 0.056 Uiso 1 1 calc R . . . .
C4 C 0.99181(19) 0.85525(13) 0.42708(13) 0.0396(4) Uani 1 1 d . . . . .
C5 C 0.8972(2) 0.93433(15) 0.39137(14) 0.0463(4) Uani 1 1 d . . . . .
C6 C 0.9468(3) 1.02642(16) 0.34689(15) 0.0582(5) Uani 1 1 d . . . . .
H6 H 0.8854 1.0805 0.3233 0.070 Uiso 1 1 calc R . . . .
C7 C 1.0884(3) 1.03323(17) 0.33981(15) 0.0602(5) Uani 1 1 d . . . . .
H7 H 1.1244 1.0935 0.3109 0.072 Uiso 1 1 calc R . . . .
C8 C 1.1816(2) 0.95206(18) 0.37480(16) 0.0589(5) Uani 1 1 d . . . . .
H8 H 1.2775 0.9597 0.3674 0.071 Uiso 1 1 calc R . . . .
C9 C 1.1367(2) 0.86181(16) 0.41954(15) 0.0495(4) Uani 1 1 d . . . . .
H9 H 1.1989 0.8084 0.4433 0.059 Uiso 1 1 calc R . . . .
C10 C 0.88080(17) 0.54587(12) 0.37787(11) 0.0346(3) Uani 1 1 d . . . . .
C11 C 0.98875(18) 0.57654(15) 0.30981(13) 0.0433(4) Uani 1 1 d . . . . .
H11A H 1.0128 0.5141 0.2723 0.052 Uiso 1 1 calc R . . . .
H11B H 1.0738 0.5993 0.3501 0.052 Uiso 1 1 calc R . . . .
C12 C 0.9423(2) 0.66546(15) 0.23566(13) 0.0430(4) Uani 1 1 d . . . . .
H12A H 0.8598 0.6420 0.1930 0.052 Uiso 1 1 calc R . . . .
H12B H 0.9153 0.7275 0.2726 0.052 Uiso 1 1 calc R . . . .
C13 C 1.0572(3) 0.6966(3) 0.17101(19) 0.0827(8) Uani 1 1 d . . . . .
H13A H 1.0225 0.7514 0.1250 0.124 Uiso 1 1 calc GR . . . .
H13B H 1.0843 0.6356 0.1342 0.124 Uiso 1 1 calc GR . . . .
H13C H 1.1377 0.7227 0.2127 0.124 Uiso 1 1 calc GR . . . .
C14 C 0.91025(19) 0.23662(14) 0.16108(14) 0.0425(4) Uani 1 1 d . . . . .
C15 C 0.9707(2) 0.15118(18) 0.09930(16) 0.0585(5) Uani 1 1 d . . . . .
H15A H 0.9280 0.0840 0.1127 0.088 Uiso 1 1 calc GR . . . .
H15B H 1.0711 0.1469 0.1162 0.088 Uiso 1 1 calc GR . . . .
H15C H 0.9515 0.1681 0.0295 0.088 Uiso 1 1 calc GR . . . .
O1W O 1.2500 0.37964(19) 0.2500 0.0700(6) Uani 1 2 d S T P . .
H1W H 1.1748 0.3458 0.2306 0.105 Uiso 1 1 d R . . . .

loop_
_atom_site_aniso_label
_atom_site_aniso_U_11
_atom_site_aniso_U_22
_atom_site_aniso_U_33
_atom_site_aniso_U_23
_atom_site_aniso_U_13
_atom_site_aniso_U_12
Cu1 0.0371(2) 0.03149(19) 0.0368(2) 0.000 0.00135(13) 0.000
O1 0.0415(6) 0.0382(6) 0.0513(7) -0.0054(5) 0.0024(5) 0.0043(5)
O2 0.0423(7) 0.0670(9) 0.0747(10) -0.0128(8) 0.0040(7) -0.0039(7)
N1 0.0442(7) 0.0335(7) 0.0330(7) 0.0033(5) 0.0038(6) 0.0002(6)
N2 0.0491(8) 0.0349(7) 0.0323(7) 0.0013(6) -0.0002(6) -0.0014(6)
N3 0.0431(8) 0.0353(7) 0.0464(8) -0.0028(6) 0.0005(6) -0.0012(6)
N4 0.0436(8) 0.0490(9) 0.0655(11) -0.0043(8) 0.0048(7) 0.0012(7)
N5 0.0505(9) 0.0488(10) 0.0733(12) -0.0016(9) 0.0003(8) 0.0085(8)
C1 0.0530(10) 0.0400(9) 0.0387(9) 0.0028(7) 0.0117(7) -0.0061(8)
C2 0.0599(11) 0.0416(9) 0.0340(8) 0.0018(7) 0.0114(8) -0.0019(8)
C3 0.0574(11) 0.0416(10) 0.0379(9) -0.0005(7) -0.0081(8) -0.0045(8)
C4 0.0482(10) 0.0365(9) 0.0337(8) -0.0055(7) 0.0015(7) -0.0014(7)
C5 0.0538(10) 0.0396(9) 0.0445(10) -0.0035(7) -0.0001(8) 0.0040(8)
C6 0.0799(15) 0.0440(11) 0.0493(11) 0.0055(9) -0.0005(10) 0.0055(10)
C7 0.0833(16) 0.0505(12) 0.0476(11) 0.0047(9) 0.0108(10) -0.0123(11)
C8 0.0583(12) 0.0634(13) 0.0563(12) -0.0022(10) 0.0126(9) -0.0109(10)
C9 0.0474(10) 0.0494(11) 0.0511(11) -0.0016(8) 0.0023(8) 0.0007(8)
C10 0.0395(8) 0.0325(8) 0.0309(8) 0.0040(6) -0.0010(6) 0.0043(6)
C11 0.0387(9) 0.0482(10) 0.0433(9) 0.0023(8) 0.0048(7) 0.0001(8)
C12 0.0457(9) 0.0486(10) 0.0347(8) 0.0025(7) 0.0035(7) -0.0095(8)
C13 0.0618(14) 0.125(2) 0.0621(14) 0.0327(15) 0.0104(11) -0.0211(15)
C14 0.0445(9) 0.0393(9) 0.0447(9) 0.0055(7) 0.0084(8) 0.0026(7)
C15 0.0625(13) 0.0630(13) 0.0515(11) 0.0009(10) 0.0133(10) 0.0214(10)
O1W 0.0462(11) 0.0750(15) 0.0879(17) 0.000 0.0020(11) 0.000

loop_
_atom_type_symbol
_atom_type_description
_atom_type_scat_dispersion_real
_atom_type_scat_dispersion_imag
_atom_type_scat_source
C C 0.0181 0.0091 'International Tables Vol C Tables 4.2.6.8 and 6.1.1.4'
H H 0.0000 0.0000 'International Tables Vol C Tables 4.2.6.8 and 6.1.1.4'
N N 0.0311 0.0180 'International Tables Vol C Tables 4.2.6.8 and 6.1.1.4'
O O 0.0492 0.0322 'International Tables Vol C Tables 4.2.6.8 and 6.1.1.4'
Cu Cu -1.9646 0.5888 'International Tables Vol C Tables 4.2.6.8 and 6.1.1.4'

loop_
_geom_angle_atom_site_label_1
_geom_angle_atom_site_label_2
_geom_angle_atom_site_label_3
_geom_angle
_geom_angle_site_symmetry_1
_geom_angle_site_symmetry_3
O1 Cu1 O1 89.66(7) 2_655 .
O1 Cu1 N1 163.00(5) . .
O1 Cu1 N1 89.23(5) 2_655 .
O1 Cu1 N1 163.00(5) 2_655 2_655
O1 Cu1 N1 89.22(5) . 2_655
N1 Cu1 N1 96.68(8) 2_655 .
C14 O1 Cu1 102.37(11) . .
C1 N1 Cu1 122.06(12) . .
C10 N1 Cu1 131.15(11) . .
C10 N1 C1 106.71(14) . .
C2 N2 C3 123.65(15) . .
C10 N2 C2 108.19(14) . .
C10 N2 C3 128.12(15) . .
N4 N3 C3 120.64(15) . .
N4 N3 C4 110.27(15) . .
C4 N3 C3 129.10(16) . .
N5 N4 N3 108.77(16) . .
N4 N5 C5 108.51(16) . .
N1 C1 H1 125.1 . .
C2 C1 N1 109.70(16) . .
C2 C1 H1 125.1 . .
N2 C2 H2 126.9 . .
C1 C2 N2 106.21(15) . .
C1 C2 H2 126.9 . .
N2 C3 H3A 109.4 . .
N2 C3 H3B 109.4 . .
N3 C3 N2 111.23(14) . .
N3 C3 H3A 109.4 . .
N3 C3 H3B 109.4 . .
H3A C3 H3B 108.0 . .
N3 C4 C5 103.72(16) . .
N3 C4 C9 133.44(17) . .
C9 C4 C5 122.83(17) . .
N5 C5 C4 108.72(17) . .
N5 C5 C6 131.15(19) . .
C4 C5 C6 120.12(19) . .
C5 C6 H6 121.4 . .
C7 C6 C5 117.2(2) . .
C7 C6 H6 121.4 . .
C6 C7 H7 119.1 . .
C6 C7 C8 121.9(2) . .
C8 C7 H7 119.1 . .
C7 C8 H8 118.8 . .
C9 C8 C7 122.3(2) . .
C9 C8 H8 118.8 . .
C4 C9 H9 122.2 . .
C8 C9 C4 115.68(19) . .
C8 C9 H9 122.2 . .
N1 C10 N2 109.18(14) . .
N1 C10 C11 126.28(15) . .
N2 C10 C11 124.53(15) . .
C10 C11 H11A 108.6 . .
C10 C11 H11B 108.6 . .
C10 C11 C12 114.53(14) . .
H11A C11 H11B 107.6 . .
C12 C11 H11A 108.6 . .
C12 C11 H11B 108.6 . .
C11 C12 H12A 109.1 . .
C11 C12 H12B 109.1 . .
H12A C12 H12B 107.8 . .
C13 C12 C11 112.57(18) . .
C13 C12 H12A 109.1 . .
C13 C12 H12B 109.1 . .
C12 C13 H13A 109.5 . .
C12 C13 H13B 109.5 . .
C12 C13 H13C 109.5 . .
H13A C13 H13B 109.5 . .
H13A C13 H13C 109.5 . .
H13B C13 H13C 109.5 . .
O1 C14 C15 117.67(17) . .
O2 C14 O1 120.64(17) . .
O2 C14 C15 121.69(18) . .
C14 C15 H15A 109.5 . .
C14 C15 H15B 109.5 . .
C14 C15 H15C 109.5 . .
H15A C15 H15B 109.5 . .
H15A C15 H15C 109.5 . .
H15B C15 H15C 109.5 . .

loop_
_geom_bond_atom_site_label_1
_geom_bond_atom_site_label_2
_geom_bond_distance
_geom_bond_site_symmetry_2
Cu1 O1 1.9898(12) .
Cu1 O1 1.9898(12) 2_655
Cu1 N1 2.0045(14) .
Cu1 N1 2.0044(14) 2_655
O1 C14 1.269(2) .
O2 C14 1.245(2) .
N1 C1 1.384(2) .
N1 C10 1.326(2) .
N2 C2 1.374(2) .
N2 C3 1.458(2) .
N2 C10 1.362(2) .
N3 N4 1.360(2) .
N3 C3 1.442(2) .
N3 C4 1.363(2) .
N4 N5 1.293(2) .
N5 C5 1.375(3) .
C1 H1 0.9300 .
C1 C2 1.341(2) .
C2 H2 0.9300 .
C3 H3A 0.9700 .
C3 H3B 0.9700 .
C4 C5 1.392(3) .
C4 C9 1.391(3) .
C5 C6 1.403(3) .
C6 H6 0.9300 .
C6 C7 1.360(3) .
C7 H7 0.9300 .
C7 C8 1.400(3) .
C8 H8 0.9300 .
C8 C9 1.369(3) .
C9 H9 0.9300 .
C10 C11 1.488(2) .
C11 H11A 0.9700 .
C11 H11B 0.9700 .
C11 C12 1.531(2) .
C12 H12A 0.9700 .
C12 H12B 0.9700 .
C12 C13 1.509(3) .
C13 H13A 0.9600 .
C13 H13B 0.9600 .
C13 H13C 0.9600 .
C14 C15 1.503(3) .
C15 H15A 0.9600 .
C15 H15B 0.9600 .
C15 H15C 0.9600 .
O1W H1W 0.8498 .

loop_
_geom_hbond_atom_site_label_D
_geom_hbond_atom_site_label_H
_geom_hbond_atom_site_label_A
_geom_hbond_distance_DH
_geom_hbond_distance_HA
_geom_hbond_distance_DA
_geom_hbond_angle_DHA
_geom_hbond_site_symmetry_A
O1W H1W O2 0.85 1.91 2.7270(17) 162.3 .

loop_
_geom_torsion_atom_site_label_1
_geom_torsion_atom_site_label_2
_geom_torsion_atom_site_label_3
_geom_torsion_atom_site_label_4
_geom_torsion
_geom_torsion_site_symmetry_1
_geom_torsion_site_symmetry_2
_geom_torsion_site_symmetry_3
_geom_torsion_site_symmetry_4
Cu1 O1 C14 O2 -2.9(2) . . . .
Cu1 O1 C14 C15 177.15(14) . . . .
Cu1 N1 C1 C2 177.15(12) . . . .
Cu1 N1 C10 N2 -176.22(11) . . . .
Cu1 N1 C10 C11 4.7(2) . . . .
N1 C1 C2 N2 -0.6(2) . . . .
N1 C10 C11 C12 91.2(2) . . . .
N2 C10 C11 C12 -87.8(2) . . . .
N3 N4 N5 C5 0.2(2) . . . .
N3 C4 C5 N5 -0.32(19) . . . .
N3 C4 C5 C6 178.49(17) . . . .
N3 C4 C9 C8 -179.07(19) . . . .
N4 N3 C3 N2 53.6(2) . . . .
N4 N3 C4 C5 0.46(19) . . . .
N4 N3 C4 C9 179.93(19) . . . .
N4 N5 C5 C4 0.1(2) . . . .
N4 N5 C5 C6 -178.6(2) . . . .
N5 C5 C6 C7 179.2(2) . . . .
C1 N1 C10 N2 0.50(18) . . . .
C1 N1 C10 C11 -178.63(16) . . . .
C2 N2 C3 N3 -102.77(19) . . . .
C2 N2 C10 N1 -0.88(18) . . . .
C2 N2 C10 C11 178.27(16) . . . .
C3 N2 C2 C1 178.79(16) . . . .
C3 N2 C10 N1 -178.65(15) . . . .
C3 N2 C10 C11 0.5(3) . . . .
C3 N3 N4 N5 179.86(16) . . . .
C3 N3 C4 C5 -179.88(17) . . . .
C3 N3 C4 C9 -0.4(3) . . . .
C4 N3 N4 N5 -0.4(2) . . . .
C4 N3 C3 N2 -125.99(18) . . . .
C4 C5 C6 C7 0.7(3) . . . .
C5 C4 C9 C8 0.3(3) . . . .
C5 C6 C7 C8 0.3(3) . . . .
C6 C7 C8 C9 -1.0(3) . . . .
C7 C8 C9 C4 0.7(3) . . . .
C9 C4 C5 N5 -179.86(17) . . . .
C9 C4 C5 C6 -1.1(3) . . . .
C10 N1 C1 C2 0.1(2) . . . .
C10 N2 C2 C1 0.89(19) . . . .
C10 N2 C3 N3 74.7(2) . . . .
C10 C11 C12 C13 177.81(18) . . . .
